data_4500605
loop_
_publ_author_name
'Zang, Shuang-Quan'
'Fan, Ya-Juan'
'Li, Jia-Bin'
'Hou, Hong-Wei'
'Mak, Thomas C. W.'

_publ_section_title
;
 Halogen Bonding in the Assembly of Coordination Polymers Based on
 5-Iodo-Isophthalic Acid
;
_journal_issue 8
_journal_name_full 'Crystal Growth &amp; Design'
_journal_page_first 3395
_journal_paper_doi 10.1021/cg200022j
_journal_volume 11
_journal_year 2011
_chemical_formula_moiety 'C40 H22 Cd2 I2 N4 O8'
_chemical_formula_sum 'C40 H22 Cd2 I2 N4 O8'
_chemical_formula_weight 1165.22
_chemical_name_systematic
;

 ?

;
_space_group_IT_number 14
_symmetry_cell_setting monoclinic
_symmetry_space_group_name_Hall '-P 2ybc'
_symmetry_space_group_name_H-M 'P 1 21/c 1'
_atom_sites_solution_hydrogens geom
_atom_sites_solution_primary direct
_atom_sites_solution_secondary difmap
_audit_creation_method SHELXL-97
_cell_angle_alpha 90.00
_cell_angle_beta 109.450(17)
_cell_angle_gamma 90.00
_cell_formula_units_Z 4
_cell_length_a 10.433(5)
_cell_length_b 14.803(7)
_cell_length_c 26.493(12)
_cell_measurement_reflns_used 8915
_cell_measurement_temperature 296(2)
_cell_measurement_theta_max 28.07
_cell_measurement_theta_min 2.39
_cell_volume 3858(3)
_computing_cell_refinement 'Bruker XSCANS'
_computing_data_collection 'Bruker XSCANS'
_computing_data_reduction 'Bruker SHELXTL'
_computing_molecular_graphics 'Bruker SHELXTL'
_computing_publication_material 'Bruker SHELXTL'
_computing_structure_refinement 'SHELXL-97 (Sheldrick, 1997)'
_computing_structure_solution 'SHELXS-97 (Sheldrick, 1990)'
_diffrn_ambient_temperature 296(2)
_diffrn_measured_fraction_theta_full 0.999
_diffrn_measured_fraction_theta_max 0.999
_diffrn_measurement_device_type 'Bruker Smart APEX II CCD area detector'
_diffrn_measurement_method 'phi and omega scans'
_diffrn_radiation_monochromator graphite
_diffrn_radiation_source 'fine-focus sealed tube'
_diffrn_radiation_type MoK\a
_diffrn_radiation_wavelength 0.71073
_diffrn_reflns_av_R_equivalents 0.0984
_diffrn_reflns_av_sigmaI/netI 0.0841
_diffrn_reflns_limit_h_max 12
_diffrn_reflns_limit_h_min -10
_diffrn_reflns_limit_k_max 17
_diffrn_reflns_limit_k_min -14
_diffrn_reflns_limit_l_max 16
_diffrn_reflns_limit_l_min -31
_diffrn_reflns_number 18178
_diffrn_reflns_theta_full 25.00
_diffrn_reflns_theta_max 25.00
_diffrn_reflns_theta_min 1.60
_exptl_absorpt_coefficient_mu 2.761
_exptl_absorpt_correction_T_max 0.6220
_exptl_absorpt_correction_T_min 0.5119
_exptl_absorpt_correction_type multi-scan
_exptl_absorpt_process_details 'SADABS (Bruker, 2009)'
_exptl_crystal_colour colorless
_exptl_crystal_density_diffrn 2.006
_exptl_crystal_density_method 'not measured'
_exptl_crystal_description block
_exptl_crystal_F_000 2224
_exptl_crystal_size_max 0.28
_exptl_crystal_size_mid 0.27
_exptl_crystal_size_min 0.19
_refine_diff_density_max 1.487
_refine_diff_density_min -1.754
_refine_diff_density_rms 0.168
_refine_ls_extinction_coef 0.00036(11)
_refine_ls_extinction_expression Fc^*^=kFc[1+0.001xFc^2^\l^3^/sin(2\q)]^-1/4^
_refine_ls_extinction_method SHELXL
_refine_ls_goodness_of_fit_ref 1.037
_refine_ls_hydrogen_treatment constr
_refine_ls_matrix_type full
_refine_ls_number_parameters 506
_refine_ls_number_reflns 6808
_refine_ls_number_restraints 0
_refine_ls_restrained_S_all 1.037
_refine_ls_R_factor_all 0.0613
_refine_ls_R_factor_gt 0.0495
_refine_ls_shift/su_max 0.001
_refine_ls_shift/su_mean 0.000
_refine_ls_structure_factor_coef Fsqd
_refine_ls_weighting_details 'calc w=1/[\s^2^(Fo^2^)+(0.0649P)^2^+1.7500P] where P=(Fo^2^+2Fc^2^)/3'
_refine_ls_weighting_scheme calc
_refine_ls_wR_factor_gt 0.1212
_refine_ls_wR_factor_ref 0.1259
_reflns_number_gt 5606
_reflns_number_total 6808
_reflns_threshold_expression >2sigma(I)
_cod_data_source_file cg200022j_si_002.cif
_cod_data_source_block compound3
_cod_original_sg_symbol_H-M 'P 21/c'
_cod_database_code 4500605

loop_
_symmetry_equiv_pos_as_xyz
'x, y, z'
'-x, y+1/2, -z+1/2'
'-x, -y, -z'
'x, -y-1/2, z-1/2'

loop_
_atom_site_label
_atom_site_type_symbol
_atom_site_fract_x
_atom_site_fract_y
_atom_site_fract_z
_atom_site_U_iso_or_equiv
_atom_site_adp_type
_atom_site_occupancy
_atom_site_symmetry_multiplicity
_atom_site_calc_flag
_atom_site_refinement_flags
Cd1 Cd 0.70932(4) 0.15932(3) 0.110461(15) 0.02504(14) Uani 1 1 d .
Cd2 Cd 0.59860(4) 0.41261(3) 0.116946(15) 0.02697(14) Uani 1 1 d .
I1 I -0.04744(4) 0.32403(3) -0.136664(17) 0.04709(16) Uani 1 1 d .
I2 I 0.51855(5) 0.43322(3) 0.34721(2) 0.05310(17) Uani 1 1 d .
N1 N 0.8223(5) 0.4466(4) 0.17209(19) 0.0348(12) Uani 1 1 d .
N2 N 0.7460(5) 0.4200(4) 0.06478(19) 0.0317(11) Uani 1 1 d .
N3 N 0.9341(4) 0.2058(3) 0.16197(19) 0.0293(11) Uani 1 1 d .
N4 N 0.8401(5) 0.1723(4) 0.05351(19) 0.0355(12) Uani 1 1 d .
O1 O 0.5562(4) 0.2535(3) 0.05474(19) 0.0492(12) Uani 1 1 d .
O2 O 0.4130(4) 0.3668(3) 0.04829(18) 0.0445(12) Uani 1 1 d .
O3 O 0.3830(4) -0.0251(3) -0.06229(16) 0.0336(9) Uani 1 1 d .
O4 O 0.1808(4) -0.0147(3) -0.12543(16) 0.0414(11) Uani 1 1 d .
O5 O 0.4785(5) 0.0662(3) 0.38958(16) 0.0433(11) Uani 1 1 d .
O6 O 0.4965(4) -0.0173(3) 0.32240(17) 0.0413(11) Uani 1 1 d .
O7 O 0.6329(5) 0.1357(3) 0.17883(18) 0.0475(12) Uani 1 1 d .
O8 O 0.6493(4) 0.2851(3) 0.17749(17) 0.0418(11) Uani 1 1 d .
C1 C 0.1341(5) 0.2555(4) -0.0921(2) 0.0291(13) Uani 1 1 d .
C2 C 0.2286(5) 0.2972(4) -0.0475(2) 0.0292(13) Uani 1 1 d .
H2 H 0.2157 0.3564 -0.0385 0.035 Uiso 1 1 calc R
C3 C 0.3433(5) 0.2477(4) -0.0168(2) 0.0241(12) Uani 1 1 d .
C4 C 0.3626(5) 0.1591(4) -0.0302(2) 0.0268(13) Uani 1 1 d .
H4 H 0.4390 0.1270 -0.0098 0.032 Uiso 1 1 calc R
C5 C 0.2665(5) 0.1184(4) -0.0744(2) 0.0255(12) Uani 1 1 d .
C6 C 0.1533(5) 0.1671(4) -0.1053(2) 0.0289(13) Uani 1 1 d .
H6 H 0.0903 0.1402 -0.1350 0.035 Uiso 1 1 calc R
C7 C 0.4435(5) 0.2913(4) 0.0325(2) 0.0301(13) Uani 1 1 d .
C8 C 0.2786(5) 0.0192(4) -0.0881(2) 0.0268(13) Uani 1 1 d .
C9 C 0.7941(7) 0.1551(6) 0.0011(3) 0.0505(19) Uani 1 1 d .
H9 H 0.7011 0.1584 -0.0171 0.061 Uiso 1 1 calc R
C10 C 0.8804(9) 0.1325(7) -0.0273(3) 0.063(2) Uani 1 1 d .
H10 H 0.8450 0.1204 -0.0638 0.076 Uiso 1 1 calc R
C11 C 1.0176(9) 0.1284(6) -0.0011(3) 0.066(2) Uani 1 1 d .
H11 H 1.0755 0.1129 -0.0199 0.079 Uiso 1 1 calc R
C12 C 1.0716(7) 0.1474(6) 0.0540(3) 0.0488(19) Uani 1 1 d .
C13 C 1.2142(7) 0.1445(6) 0.0842(3) 0.063(2) Uani 1 1 d .
H13 H 1.2758 0.1301 0.0669 0.075 Uiso 1 1 calc R
C14 C 1.2612(7) 0.1624(6) 0.1375(4) 0.066(2) Uani 1 1 d .
H14 H 1.3541 0.1602 0.1560 0.079 Uiso 1 1 calc R
C15 C 1.1697(6) 0.1847(5) 0.1655(3) 0.0444(17) Uani 1 1 d .
C16 C 1.2113(6) 0.2028(6) 0.2205(3) 0.054(2) Uani 1 1 d .
H16 H 1.3033 0.2009 0.2406 0.064 Uiso 1 1 calc R
C17 C 1.1194(7) 0.2232(5) 0.2451(3) 0.0480(18) Uani 1 1 d .
H17 H 1.1477 0.2372 0.2813 0.058 Uiso 1 1 calc R
C18 C 0.9800(6) 0.2227(5) 0.2142(2) 0.0385(15) Uani 1 1 d .
H18 H 0.9171 0.2347 0.2312 0.046 Uiso 1 1 calc R
C19 C 1.0264(6) 0.1874(4) 0.1374(2) 0.0330(14) Uani 1 1 d .
C20 C 0.9764(6) 0.1695(4) 0.0803(2) 0.0325(14) Uani 1 1 d .
C21 C 0.7086(7) 0.4095(5) 0.0117(2) 0.0459(17) Uani 1 1 d .
H21 H 0.6165 0.4096 -0.0083 0.055 Uiso 1 1 calc R
C22 C 0.8042(9) 0.3982(6) -0.0151(3) 0.060(2) Uani 1 1 d .
H22 H 0.7749 0.3914 -0.0521 0.072 Uiso 1 1 calc R
C23 C 0.9398(9) 0.3974(6) 0.0137(3) 0.063(2) Uani 1 1 d .
H23 H 1.0028 0.3879 -0.0036 0.075 Uiso 1 1 calc R
C24 C 0.9847(7) 0.4107(5) 0.0695(3) 0.0471(18) Uani 1 1 d .
C25 C 1.1266(8) 0.4140(6) 0.1032(5) 0.071(3) Uani 1 1 d .
H25 H 1.1935 0.4055 0.0876 0.085 Uiso 1 1 calc R
C26 C 1.1639(7) 0.4289(6) 0.1560(5) 0.067(3) Uani 1 1 d .
H26 H 1.2558 0.4302 0.1763 0.080 Uiso 1 1 calc R
C27 C 1.0628(7) 0.4429(5) 0.1817(3) 0.053(2) Uani 1 1 d .
C28 C 1.0947(8) 0.4632(6) 0.2370(4) 0.067(3) Uani 1 1 d .
H28 H 1.1849 0.4680 0.2590 0.081 Uiso 1 1 calc R
C29 C 0.9917(10) 0.4757(6) 0.2579(3) 0.070(3) Uani 1 1 d .
H29 H 1.0114 0.4908 0.2937 0.085 Uiso 1 1 calc R
C30 C 0.8575(8) 0.4653(5) 0.2246(2) 0.0503(19) Uani 1 1 d .
H30 H 0.7888 0.4717 0.2394 0.060 Uiso 1 1 calc R
C31 C 0.9213(6) 0.4364(4) 0.1509(3) 0.0336(14) Uani 1 1 d .
C32 C 0.8825(6) 0.4211(4) 0.0936(2) 0.0338(14) Uani 1 1 d .
C33 C 0.5034(6) 0.0572(4) 0.3461(2) 0.0316(14) Uani 1 1 d .
C34 C 0.5409(5) 0.1421(4) 0.3215(2) 0.0266(12) Uani 1 1 d .
C35 C 0.5292(6) 0.2268(4) 0.3433(2) 0.0307(13) Uani 1 1 d .
H35 H 0.5076 0.2306 0.3746 0.037 Uiso 1 1 calc R
C36 C 0.5502(6) 0.3059(4) 0.3177(2) 0.0296(13) Uani 1 1 d .
C37 C 0.5815(5) 0.3008(4) 0.2709(2) 0.0293(13) Uani 1 1 d .
H37 H 0.5936 0.3534 0.2539 0.035 Uiso 1 1 calc R
C38 C 0.5946(5) 0.2174(4) 0.2497(2) 0.0246(12) Uani 1 1 d .
C39 C 0.5752(5) 0.1377(4) 0.2749(2) 0.0245(12) Uani 1 1 d .
H39 H 0.5851 0.0819 0.2605 0.029 Uiso 1 1 calc R
C40 C 0.6270(5) 0.2141(4) 0.1982(2) 0.0291(13) Uani 1 1 d .

loop_
_atom_site_aniso_label
_atom_site_aniso_U_11
_atom_site_aniso_U_22
_atom_site_aniso_U_33
_atom_site_aniso_U_23
_atom_site_aniso_U_13
_atom_site_aniso_U_12
Cd1 0.0199(2) 0.0328(3) 0.0229(2) -0.00151(18) 0.00766(17) 0.00180(16)
Cd2 0.0229(2) 0.0340(3) 0.0220(2) -0.00627(18) 0.00488(17) -0.00071(17)
I1 0.0386(3) 0.0511(3) 0.0377(3) 0.0010(2) -0.0058(2) 0.0184(2)
I2 0.0723(3) 0.0376(3) 0.0601(3) -0.0115(2) 0.0363(3) 0.0018(2)
N1 0.032(3) 0.038(3) 0.027(2) 0.004(2) -0.001(2) -0.008(2)
N2 0.024(2) 0.042(3) 0.027(2) -0.006(2) 0.007(2) -0.001(2)
N3 0.023(2) 0.031(3) 0.033(3) -0.002(2) 0.008(2) -0.003(2)
N4 0.032(3) 0.050(4) 0.026(2) 0.003(2) 0.013(2) 0.000(2)
O1 0.036(2) 0.045(3) 0.046(3) 0.000(2) -0.015(2) 0.006(2)
O2 0.029(2) 0.049(3) 0.045(3) -0.022(2) -0.001(2) 0.000(2)
O3 0.030(2) 0.032(2) 0.035(2) -0.002(2) 0.0041(18) 0.0080(18)
O4 0.047(2) 0.032(2) 0.031(2) -0.006(2) -0.006(2) 0.004(2)
O5 0.067(3) 0.039(3) 0.028(2) 0.003(2) 0.022(2) -0.012(2)
O6 0.050(3) 0.036(3) 0.044(2) 0.001(2) 0.025(2) -0.002(2)
O7 0.069(3) 0.042(3) 0.050(3) -0.009(2) 0.045(3) -0.011(2)
O8 0.050(3) 0.048(3) 0.034(2) 0.010(2) 0.021(2) 0.002(2)
C1 0.025(3) 0.033(3) 0.023(3) -0.002(3) 0.000(2) 0.005(2)
C2 0.025(3) 0.029(3) 0.028(3) -0.006(3) 0.003(2) 0.003(2)
C3 0.020(2) 0.031(3) 0.020(2) -0.001(2) 0.005(2) 0.002(2)
C4 0.022(3) 0.034(3) 0.024(3) 0.002(3) 0.006(2) 0.005(2)
C5 0.022(2) 0.032(3) 0.023(3) -0.002(3) 0.009(2) 0.003(2)
C6 0.026(3) 0.034(3) 0.020(3) -0.006(3) -0.001(2) 0.004(2)
C7 0.024(3) 0.038(4) 0.025(3) -0.006(3) 0.005(2) -0.003(3)
C8 0.029(3) 0.037(4) 0.015(2) 0.002(3) 0.010(2) 0.004(3)
C9 0.044(4) 0.078(6) 0.029(3) 0.004(4) 0.012(3) -0.002(4)
C10 0.071(5) 0.093(7) 0.035(4) 0.002(4) 0.028(4) 0.005(5)
C11 0.070(5) 0.094(7) 0.050(4) 0.006(5) 0.042(4) 0.013(5)
C12 0.042(4) 0.070(5) 0.046(4) 0.010(4) 0.030(3) 0.002(3)
C13 0.034(4) 0.096(7) 0.074(5) 0.012(5) 0.038(4) 0.010(4)
C14 0.023(3) 0.100(7) 0.075(6) 0.009(5) 0.014(4) 0.008(4)
C15 0.028(3) 0.051(4) 0.053(4) 0.008(4) 0.011(3) 0.003(3)
C16 0.022(3) 0.070(5) 0.056(4) -0.002(4) -0.004(3) -0.003(3)
C17 0.038(4) 0.059(5) 0.035(3) 0.003(4) -0.003(3) -0.007(3)
C18 0.032(3) 0.049(4) 0.032(3) -0.005(3) 0.007(3) -0.001(3)
C19 0.023(3) 0.031(3) 0.043(3) 0.008(3) 0.009(3) -0.001(2)
C20 0.029(3) 0.036(4) 0.038(3) 0.011(3) 0.019(3) 0.004(3)
C21 0.049(4) 0.061(5) 0.030(3) -0.001(3) 0.016(3) -0.007(3)
C22 0.078(6) 0.074(6) 0.045(4) -0.002(4) 0.042(4) -0.005(5)
C23 0.081(6) 0.060(5) 0.073(5) 0.008(5) 0.059(5) 0.007(4)
C24 0.040(4) 0.040(4) 0.069(5) 0.014(4) 0.030(4) 0.004(3)
C25 0.037(4) 0.052(5) 0.135(9) 0.024(6) 0.042(5) 0.003(4)
C26 0.023(3) 0.054(5) 0.114(8) 0.024(5) 0.010(4) -0.001(3)
C27 0.036(4) 0.041(4) 0.059(5) 0.015(4) -0.014(3) -0.003(3)
C28 0.044(4) 0.054(5) 0.073(6) 0.025(5) -0.022(4) -0.015(4)
C29 0.087(6) 0.057(6) 0.032(4) 0.009(4) -0.027(4) -0.016(5)
C30 0.060(4) 0.057(5) 0.024(3) -0.002(3) -0.001(3) -0.014(4)
C31 0.023(3) 0.028(3) 0.043(3) 0.008(3) 0.002(3) -0.004(2)
C32 0.028(3) 0.036(4) 0.038(3) 0.004(3) 0.012(3) -0.001(3)
C33 0.030(3) 0.034(4) 0.029(3) 0.007(3) 0.008(3) 0.002(3)
C34 0.021(2) 0.030(3) 0.026(3) 0.005(3) 0.004(2) 0.003(2)
C35 0.032(3) 0.037(4) 0.025(3) -0.004(3) 0.012(2) -0.001(3)
C36 0.027(3) 0.035(3) 0.028(3) -0.003(3) 0.010(2) 0.004(3)
C37 0.026(3) 0.029(3) 0.033(3) 0.003(3) 0.011(2) -0.002(2)
C38 0.020(2) 0.031(3) 0.023(3) 0.001(2) 0.007(2) 0.000(2)
C39 0.022(2) 0.028(3) 0.023(3) -0.004(2) 0.006(2) 0.001(2)
C40 0.020(3) 0.042(4) 0.026(3) 0.002(3) 0.009(2) -0.004(3)

loop_
_atom_type_symbol
_atom_type_description
_atom_type_scat_dispersion_real
_atom_type_scat_dispersion_imag
_atom_type_scat_source
C C 0.0033 0.0016 'International Tables Vol C Tables 4.2.6.8 and 6.1.1.4'
H H 0.0000 0.0000 'International Tables Vol C Tables 4.2.6.8 and 6.1.1.4'
Cd Cd -0.8075 1.2024 'International Tables Vol C Tables 4.2.6.8 and 6.1.1.4'
I I -0.4742 1.8119 'International Tables Vol C Tables 4.2.6.8 and 6.1.1.4'
N N 0.0061 0.0033 'International Tables Vol C Tables 4.2.6.8 and 6.1.1.4'
O O 0.0106 0.0060 'International Tables Vol C Tables 4.2.6.8 and 6.1.1.4'

loop_
_geom_angle_atom_site_label_1
_geom_angle_atom_site_label_2
_geom_angle_atom_site_label_3
_geom_angle
_geom_angle_site_symmetry_1
_geom_angle_site_symmetry_3
O7 Cd1 O1 105.08(19) . .
O7 Cd1 N4 166.09(17) . .
O1 Cd1 N4 88.02(19) . .
O7 Cd1 O3 96.55(16) . 3_655
O1 Cd1 O3 95.32(15) . 3_655
N4 Cd1 O3 86.67(17) . 3_655
O7 Cd1 N3 97.44(17) . .
O1 Cd1 N3 122.80(17) . .
N4 Cd1 N3 71.00(17) . .
O3 Cd1 N3 133.68(15) 3_655 .
O7 Cd1 O4 90.38(17) . 3_655
O1 Cd1 O4 148.64(15) . 3_655
N4 Cd1 O4 80.31(18) . 3_655
O3 Cd1 O4 55.27(13) 3_655 3_655
N3 Cd1 O4 80.69(16) . 3_655
O7 Cd1 C8 94.58(17) . 3_655
O1 Cd1 C8 122.06(16) . 3_655
N4 Cd1 C8 82.00(18) . 3_655
O3 Cd1 C8 27.57(14) 3_655 3_655
N3 Cd1 C8 107.26(16) . 3_655
O4 Cd1 C8 27.72(14) 3_655 3_655
O2 Cd2 N1 164.22(18) . .
O2 Cd2 N2 95.26(17) . .
N1 Cd2 N2 69.74(17) . .
O2 Cd2 O6 103.53(16) . 2_655
N1 Cd2 O6 92.15(17) . 2_655
N2 Cd2 O6 149.47(17) . 2_655
O2 Cd2 O5 92.83(16) . 2_655
N1 Cd2 O5 94.68(17) . 2_655
N2 Cd2 O5 100.37(17) . 2_655
O6 Cd2 O5 55.42(15) 2_655 2_655
O2 Cd2 O8 103.73(17) . .
N1 Cd2 O8 78.63(17) . .
N2 Cd2 O8 112.26(16) . .
O6 Cd2 O8 86.61(16) 2_655 .
O5 Cd2 O8 141.40(15) 2_655 .
O2 Cd2 C33 101.09(16) . 2_655
N1 Cd2 C33 91.96(18) . 2_655
N2 Cd2 C33 125.33(18) . 2_655
O6 Cd2 C33 27.62(16) 2_655 2_655
O5 Cd2 C33 27.91(17) 2_655 2_655
O8 Cd2 C33 113.66(17) . 2_655
C31 N1 C30 118.3(6) . .
C31 N1 Cd2 117.3(4) . .
C30 N1 Cd2 123.9(5) . .
C21 N2 C32 118.1(5) . .
C21 N2 Cd2 125.8(4) . .
C32 N2 Cd2 115.3(4) . .
C18 N3 C19 118.1(5) . .
C18 N3 Cd1 126.4(4) . .
C19 N3 Cd1 112.7(4) . .
C9 N4 C20 119.2(5) . .
C9 N4 Cd1 124.6(4) . .
C20 N4 Cd1 113.0(4) . .
C7 O1 Cd1 158.1(5) . .
C7 O2 Cd2 106.6(3) . .
C8 O3 Cd1 91.2(3) . 3_655
C8 O4 Cd1 90.5(3) . 3_655
C33 O5 Cd2 90.0(4) . 2_645
C33 O6 Cd2 90.8(3) . 2_645
C40 O7 Cd1 105.1(4) . .
C40 O8 Cd2 157.0(4) . .
C6 C1 C2 120.6(5) . .
C6 C1 I1 119.1(4) . .
C2 C1 I1 120.2(4) . .
C1 C2 C3 118.7(6) . .
C1 C2 H2 120.6 . .
C3 C2 H2 120.6 . .
C4 C3 C2 120.7(5) . .
C4 C3 C7 120.2(5) . .
C2 C3 C7 119.0(5) . .
C3 C4 C5 119.7(5) . .
C3 C4 H4 120.2 . .
C5 C4 H4 120.2 . .
C6 C5 C4 120.0(5) . .
C6 C5 C8 118.6(5) . .
C4 C5 C8 121.3(5) . .
C1 C6 C5 120.3(5) . .
C1 C6 H6 119.8 . .
C5 C6 H6 119.8 . .
O1 C7 O2 122.4(5) . .
O1 C7 C3 118.8(6) . .
O2 C7 C3 118.7(5) . .
O3 C8 O4 123.0(6) . .
O3 C8 C5 119.8(5) . .
O4 C8 C5 117.3(5) . .
O3 C8 Cd1 61.2(3) . 3_655
O4 C8 Cd1 61.8(3) . 3_655
C5 C8 Cd1 177.3(4) . 3_655
N4 C9 C10 122.4(7) . .
N4 C9 H9 118.8 . .
C10 C9 H9 118.8 . .
C11 C10 C9 119.4(7) . .
C11 C10 H10 120.3 . .
C9 C10 H10 120.3 . .
C10 C11 C12 120.5(7) . .
C10 C11 H11 119.8 . .
C12 C11 H11 119.8 . .
C11 C12 C20 116.7(6) . .
C11 C12 C13 123.7(7) . .
C20 C12 C13 119.6(6) . .
C14 C13 C12 121.5(6) . .
C14 C13 H13 119.3 . .
C12 C13 H13 119.3 . .
C13 C14 C15 120.8(6) . .
C13 C14 H14 119.6 . .
C15 C14 H14 119.6 . .
C16 C15 C14 123.7(6) . .
C16 C15 C19 116.4(6) . .
C14 C15 C19 119.9(7) . .
C17 C16 C15 121.1(6) . .
C17 C16 H16 119.5 . .
C15 C16 H16 119.5 . .
C16 C17 C18 118.4(6) . .
C16 C17 H17 120.8 . .
C18 C17 H17 120.8 . .
N3 C18 C17 123.3(6) . .
N3 C18 H18 118.3 . .
C17 C18 H18 118.3 . .
N3 C19 C15 122.7(6) . .
N3 C19 C20 118.1(5) . .
C15 C19 C20 119.2(6) . .
N4 C20 C12 121.9(6) . .
N4 C20 C19 119.2(5) . .
C12 C20 C19 118.9(5) . .
N2 C21 C22 122.3(6) . .
N2 C21 H21 118.8 . .
C22 C21 H21 118.8 . .
C23 C22 C21 119.5(7) . .
C23 C22 H22 120.3 . .
C21 C22 H22 120.3 . .
C22 C23 C24 120.4(7) . .
C22 C23 H23 119.8 . .
C24 C23 H23 119.8 . .
C23 C24 C32 116.7(6) . .
C23 C24 C25 124.4(8) . .
C32 C24 C25 118.9(7) . .
C26 C25 C24 122.0(8) . .
C26 C25 H25 119.0 . .
C24 C25 H25 119.0 . .
C25 C26 C27 120.7(7) . .
C25 C26 H26 119.6 . .
C27 C26 H26 119.6 . .
C28 C27 C31 116.3(8) . .
C28 C27 C26 123.9(7) . .
C31 C27 C26 119.8(7) . .
C29 C28 C27 119.8(7) . .
C29 C28 H28 120.1 . .
C27 C28 H28 120.1 . .
C28 C29 C30 119.1(8) . .
C28 C29 H29 120.5 . .
C30 C29 H29 120.5 . .
N1 C30 C29 123.3(8) . .
N1 C30 H30 118.4 . .
C29 C30 H30 118.4 . .
N1 C31 C27 123.2(6) . .
N1 C31 C32 118.1(5) . .
C27 C31 C32 118.7(6) . .
N2 C32 C24 122.9(6) . .
N2 C32 C31 117.3(5) . .
C24 C32 C31 119.8(6) . .
O6 C33 O5 123.3(6) . .
O6 C33 C34 119.3(5) . .
O5 C33 C34 117.4(6) . .
O6 C33 Cd2 61.6(3) . 2_645
O5 C33 Cd2 62.1(3) . 2_645
C34 C33 Cd2 172.3(4) . 2_645
C39 C34 C35 119.2(5) . .
C39 C34 C33 121.1(5) . .
C35 C34 C33 119.4(5) . .
C34 C35 C36 119.8(5) . .
C34 C35 H35 120.1 . .
C36 C35 H35 120.1 . .
C37 C36 C35 120.5(6) . .
C37 C36 I2 119.5(5) . .
C35 C36 I2 119.8(4) . .
C38 C37 C36 119.9(6) . .
C38 C37 H37 120.1 . .
C36 C37 H37 120.1 . .
C37 C38 C39 120.4(5) . .
C37 C38 C40 118.6(5) . .
C39 C38 C40 120.9(5) . .
C34 C39 C38 120.2(5) . .
C34 C39 H39 119.9 . .
C38 C39 H39 119.9 . .
O8 C40 O7 123.4(5) . .
O8 C40 C38 120.1(6) . .
O7 C40 C38 116.5(5) . .

loop_
_geom_bond_atom_site_label_1
_geom_bond_atom_site_label_2
_geom_bond_distance
_geom_bond_site_symmetry_2
Cd1 O7 2.236(4) .
Cd1 O1 2.259(4) .
Cd1 N4 2.355(5) .
Cd1 O3 2.385(4) 3_655
Cd1 N3 2.389(4) .
Cd1 O4 2.398(4) 3_655
Cd1 C8 2.720(6) 3_655
Cd2 O2 2.274(4) .
Cd2 N1 2.358(5) .
Cd2 N2 2.388(5) .
Cd2 O6 2.388(4) 2_655
Cd2 O5 2.399(4) 2_655
Cd2 O8 2.419(4) .
Cd2 C33 2.714(6) 2_655
I1 C1 2.127(5) .
I2 C36 2.108(6) .
N1 C31 1.338(8) .
N1 C30 1.344(8) .
N2 C21 1.338(8) .
N2 C32 1.374(7) .
N3 C18 1.327(8) .
N3 C19 1.358(8) .
N4 C9 1.334(8) .
N4 C20 1.362(7) .
O1 C7 1.258(7) .
O2 C7 1.269(7) .
O3 C8 1.259(6) .
O3 Cd1 2.385(4) 3_655
O4 C8 1.265(7) .
O4 Cd1 2.398(4) 3_655
O5 C33 1.271(7) .
O5 Cd2 2.399(4) 2_645
O6 C33 1.259(7) .
O6 Cd2 2.388(4) 2_645
O7 C40 1.278(8) .
O8 C40 1.243(7) .
C1 C6 1.386(8) .
C1 C2 1.404(8) .
C2 C3 1.408(7) .
C2 H2 0.9300 .
C3 C4 1.391(8) .
C3 C7 1.519(7) .
C4 C5 1.400(8) .
C4 H4 0.9300 .
C5 C6 1.394(7) .
C5 C8 1.528(8) .
C6 H6 0.9300 .
C8 Cd1 2.720(6) 3_655
C9 C10 1.393(10) .
C9 H9 0.9300 .
C10 C11 1.368(11) .
C10 H10 0.9300 .
C11 C12 1.407(10) .
C11 H11 0.9300 .
C12 C20 1.428(9) .
C12 C13 1.437(10) .
C13 C14 1.356(12) .
C13 H13 0.9300 .
C14 C15 1.428(10) .
C14 H14 0.9300 .
C15 C16 1.402(10) .
C15 C19 1.431(8) .
C16 C17 1.360(11) .
C16 H16 0.9300 .
C17 C18 1.412(9) .
C17 H17 0.9300 .
C18 H18 0.9300 .
C19 C20 1.450(9) .
C21 C22 1.413(10) .
C21 H21 0.9300 .
C22 C23 1.366(11) .
C22 H22 0.9300 .
C23 C24 1.408(11) .
C23 H23 0.9300 .
C24 C32 1.421(9) .
C24 C25 1.453(11) .
C25 C26 1.338(13) .
C25 H25 0.9300 .
C26 C27 1.449(13) .
C26 H26 0.9300 .
C27 C28 1.422(12) .
C27 C31 1.433(8) .
C28 C29 1.375(14) .
C28 H28 0.9300 .
C29 C30 1.393(11) .
C29 H29 0.9300 .
C30 H30 0.9300 .
C31 C32 1.455(9) .
C33 C34 1.524(8) .
C33 Cd2 2.714(6) 2_645
C34 C39 1.398(8) .
C34 C35 1.403(8) .
C35 C36 1.406(8) .
C35 H35 0.9300 .
C36 C37 1.385(8) .
C37 C38 1.384(8) .
C37 H37 0.9300 .
C38 C39 1.402(8) .
C38 C40 1.511(8) .
C39 H39 0.9300 .

loop_
_geom_torsion_atom_site_label_1
_geom_torsion_atom_site_label_2
_geom_torsion_atom_site_label_3
_geom_torsion_atom_site_label_4
_geom_torsion
_geom_torsion_site_symmetry_1
O2 Cd2 N1 C31 6.5(10) .
N2 Cd2 N1 C31 -12.3(4) .
O6 Cd2 N1 C31 -167.1(5) 2_655
O5 Cd2 N1 C31 -111.6(5) 2_655
O8 Cd2 N1 C31 106.8(5) .
C33 Cd2 N1 C31 -139.4(5) 2_655
O2 Cd2 N1 C30 -165.6(6) .
N2 Cd2 N1 C30 175.6(6) .
O6 Cd2 N1 C30 20.8(6) 2_655
O5 Cd2 N1 C30 76.2(6) 2_655
O8 Cd2 N1 C30 -65.4(6) .
C33 Cd2 N1 C30 48.4(6) 2_655
O2 Cd2 N2 C21 7.0(6) .
N1 Cd2 N2 C21 -178.0(6) .
O6 Cd2 N2 C21 -121.2(6) 2_655
O5 Cd2 N2 C21 -86.8(6) 2_655
O8 Cd2 N2 C21 114.2(6) .
C33 Cd2 N2 C21 -100.5(6) 2_655
O2 Cd2 N2 C32 -162.3(4) .
N1 Cd2 N2 C32 12.6(4) .
O6 Cd2 N2 C32 69.5(5) 2_655
O5 Cd2 N2 C32 103.8(4) 2_655
O8 Cd2 N2 C32 -55.1(5) .
C33 Cd2 N2 C32 90.1(4) 2_655
O7 Cd1 N3 C18 -8.4(6) .
O1 Cd1 N3 C18 104.9(5) .
N4 Cd1 N3 C18 179.5(6) .
O3 Cd1 N3 C18 -114.9(5) 3_655
O4 Cd1 N3 C18 -97.6(5) 3_655
C8 Cd1 N3 C18 -105.6(5) 3_655
O7 Cd1 N3 C19 152.1(4) .
O1 Cd1 N3 C19 -94.5(4) .
N4 Cd1 N3 C19 -19.9(4) .
O3 Cd1 N3 C19 45.6(5) 3_655
O4 Cd1 N3 C19 63.0(4) 3_655
C8 Cd1 N3 C19 54.9(4) 3_655
O7 Cd1 N4 C9 144.5(7) .
O1 Cd1 N4 C9 -54.8(6) .
O3 Cd1 N4 C9 40.6(6) 3_655
N3 Cd1 N4 C9 179.4(6) .
O4 Cd1 N4 C9 95.9(6) 3_655
C8 Cd1 N4 C9 67.9(6) 3_655
O7 Cd1 N4 C20 -14.8(10) .
O1 Cd1 N4 C20 145.9(4) .
O3 Cd1 N4 C20 -118.7(4) 3_655
N3 Cd1 N4 C20 20.0(4) .
O4 Cd1 N4 C20 -63.4(4) 3_655
C8 Cd1 N4 C20 -91.4(4) 3_655
O7 Cd1 O1 C7 -26.0(12) .
N4 Cd1 O1 C7 158.7(12) .
O3 Cd1 O1 C7 72.2(12) 3_655
N3 Cd1 O1 C7 -135.5(11) .
O4 Cd1 O1 C7 91.0(12) 3_655
C8 Cd1 O1 C7 79.4(12) 3_655
N1 Cd2 O2 C7 43.8(9) .
N2 Cd2 O2 C7 61.4(4) .
O6 Cd2 O2 C7 -142.8(4) 2_655
O5 Cd2 O2 C7 162.1(4) 2_655
O8 Cd2 O2 C7 -53.0(4) .
C33 Cd2 O2 C7 -171.0(4) 2_655
O1 Cd1 O7 C40 -58.7(4) .
N4 Cd1 O7 C40 101.2(8) .
O3 Cd1 O7 C40 -156.1(4) 3_655
N3 Cd1 O7 C40 68.2(4) .
O4 Cd1 O7 C40 148.9(4) 3_655
C8 Cd1 O7 C40 176.3(4) 3_655
O2 Cd2 O8 C40 -21.3(10) .
N1 Cd2 O8 C40 174.7(10) .
N2 Cd2 O8 C40 -123.0(10) .
O6 Cd2 O8 C40 81.8(10) 2_655
O5 Cd2 O8 C40 91.5(10) 2_655
C33 Cd2 O8 C40 87.5(10) 2_655
C6 C1 C2 C3 0.3(9) .
I1 C1 C2 C3 175.8(4) .
C1 C2 C3 C4 -0.2(8) .
C1 C2 C3 C7 -178.0(5) .
C2 C3 C4 C5 -0.5(8) .
C7 C3 C4 C5 177.3(5) .
C3 C4 C5 C6 1.1(8) .
C3 C4 C5 C8 -175.6(5) .
C2 C1 C6 C5 0.3(9) .
I1 C1 C6 C5 -175.3(4) .
C4 C5 C6 C1 -1.0(9) .
C8 C5 C6 C1 175.8(5) .
Cd1 O1 C7 O2 95.7(12) .
Cd1 O1 C7 C3 -87.8(12) .
Cd2 O2 C7 O1 2.2(7) .
Cd2 O2 C7 C3 -174.3(4) .
C4 C3 C7 O1 13.8(8) .
C2 C3 C7 O1 -168.4(6) .
C4 C3 C7 O2 -169.6(6) .
C2 C3 C7 O2 8.3(8) .
Cd1 O3 C8 O4 -2.7(6) 3_655
Cd1 O3 C8 C5 177.1(4) 3_655
Cd1 O4 C8 O3 2.7(6) 3_655
Cd1 O4 C8 C5 -177.1(4) 3_655
C6 C5 C8 O3 176.7(5) .
C4 C5 C8 O3 -6.6(8) .
C6 C5 C8 O4 -3.5(8) .
C4 C5 C8 O4 173.2(5) .
C20 N4 C9 C10 1.3(12) .
Cd1 N4 C9 C10 -156.8(7) .
N4 C9 C10 C11 -0.6(14) .
C9 C10 C11 C12 -0.5(14) .
C10 C11 C12 C20 0.9(13) .
C10 C11 C12 C13 -180.0(9) .
C11 C12 C13 C14 -179.2(9) .
C20 C12 C13 C14 -0.1(13) .
C12 C13 C14 C15 0.2(15) .
C13 C14 C15 C16 179.2(9) .
C13 C14 C15 C19 0.7(13) .
C14 C15 C16 C17 -179.6(8) .
C19 C15 C16 C17 -1.1(12) .
C15 C16 C17 C18 2.2(12) .
C19 N3 C18 C17 0.6(10) .
Cd1 N3 C18 C17 160.3(5) .
C16 C17 C18 N3 -2.0(11) .
C18 N3 C19 C15 0.5(9) .
Cd1 N3 C19 C15 -161.8(5) .
C18 N3 C19 C20 -179.6(6) .
Cd1 N3 C19 C20 18.0(7) .
C16 C15 C19 N3 -0.3(10) .
C14 C15 C19 N3 178.3(7) .
C16 C15 C19 C20 179.8(7) .
C14 C15 C19 C20 -1.5(10) .
C9 N4 C20 C12 -0.9(10) .
Cd1 N4 C20 C12 159.7(5) .
C9 N4 C20 C19 -179.5(6) .
Cd1 N4 C20 C19 -18.9(7) .
C11 C12 C20 N4 -0.2(11) .
C13 C12 C20 N4 -179.4(7) .
C11 C12 C20 C19 178.4(7) .
C13 C12 C20 C19 -0.8(11) .
N3 C19 C20 N4 0.4(9) .
C15 C19 C20 N4 -179.8(6) .
N3 C19 C20 C12 -178.3(6) .
C15 C19 C20 C12 1.6(10) .
C32 N2 C21 C22 1.0(11) .
Cd2 N2 C21 C22 -168.1(6) .
N2 C21 C22 C23 0.4(13) .
C21 C22 C23 C24 -2.2(13) .
C22 C23 C24 C32 2.4(12) .
C22 C23 C24 C25 -177.8(8) .
C23 C24 C25 C26 178.4(8) .
C32 C24 C25 C26 -1.7(12) .
C24 C25 C26 C27 -0.3(13) .
C25 C26 C27 C28 -177.0(8) .
C25 C26 C27 C31 3.1(12) .
C31 C27 C28 C29 -0.2(11) .
C26 C27 C28 C29 179.8(8) .
C27 C28 C29 C30 2.0(13) .
C31 N1 C30 C29 0.7(11) .
Cd2 N1 C30 C29 172.8(6) .
C28 C29 C30 N1 -2.3(12) .
C30 N1 C31 C27 1.2(10) .
Cd2 N1 C31 C27 -171.4(5) .
C30 N1 C31 C32 -176.7(6) .
Cd2 N1 C31 C32 10.7(8) .
C28 C27 C31 N1 -1.5(10) .
C26 C27 C31 N1 178.5(7) .
C28 C27 C31 C32 176.4(6) .
C26 C27 C31 C32 -3.6(10) .
C21 N2 C32 C24 -0.7(10) .
Cd2 N2 C32 C24 169.5(5) .
C21 N2 C32 C31 177.5(6) .
Cd2 N2 C32 C31 -12.3(7) .
C23 C24 C32 N2 -1.0(10) .
C25 C24 C32 N2 179.2(6) .
C23 C24 C32 C31 -179.1(6) .
C25 C24 C32 C31 1.1(10) .
N1 C31 C32 N2 1.3(9) .
C27 C31 C32 N2 -176.7(6) .
N1 C31 C32 C24 179.6(6) .
C27 C31 C32 C24 1.6(10) .
Cd2 O6 C33 O5 7.6(6) 2_645
Cd2 O6 C33 C34 -171.3(4) 2_645
Cd2 O5 C33 O6 -7.6(6) 2_645
Cd2 O5 C33 C34 171.4(4) 2_645
O6 C33 C34 C39 -3.6(8) .
O5 C33 C34 C39 177.4(5) .
O6 C33 C34 C35 170.6(5) .
O5 C33 C34 C35 -8.4(7) .
C39 C34 C35 C36 0.8(8) .
C33 C34 C35 C36 -173.5(5) .
C34 C35 C36 C37 0.5(8) .
C34 C35 C36 I2 175.5(4) .
C35 C36 C37 C38 -1.2(8) .
I2 C36 C37 C38 -176.2(4) .
C36 C37 C38 C39 0.6(8) .
C36 C37 C38 C40 179.2(5) .
C35 C34 C39 C38 -1.3(7) .
C33 C34 C39 C38 172.9(5) .
C37 C38 C39 C34 0.6(7) .
C40 C38 C39 C34 -177.9(5) .
Cd2 O8 C40 O7 83.9(11) .
Cd2 O8 C40 C38 -97.9(10) .
Cd1 O7 C40 O8 5.7(6) .
Cd1 O7 C40 C38 -172.6(4) .
C37 C38 C40 O8 4.3(8) .
C39 C38 C40 O8 -177.1(5) .
C37 C38 C40 O7 -177.3(5) .
C39 C38 C40 O7 1.3(7) .
